data_4324736
loop_
_publ_author_name
'Chandi Pariya'
'Frank R. Fronczek'
'Andrew W. Maverick'

_publ_section_title
;
 Bis(o-phenylenebis(acetylacetonato))dicopper(II): A Strained Copper(II)
 Dimer Exhibiting a Wide Range of Colors in the Solid State
;
_journal_name_full 'Inorganic Chemistry'
_journal_page_first 2748
_journal_page_last 2753
_journal_paper_doi 10.1021/ic101641r
_journal_volume 50
_journal_year 2011
_chemical_compound_source 'local laboratory'
_chemical_formula_moiety 'C32 H32 Cu2 O8, C6 H6, 4(C H Cl3)'
_chemical_formula_sum 'C42 H42 Cl12 Cu2 O8'
_chemical_formula_weight 1227.24
_chemical_name_common
;
 copper(II) o-phenylenebis(acetylacetonate) dimer,
 benzene chloroform solvate
;
_chemical_name_systematic
; 
 bis(mu-(3,3'-(1,2-phenylene)bis(2,4-pentanedionato)))dicopper 
 benzene tetrakis(chloroform) solvate
;
_space_group_IT_number 14
_symmetry_cell_setting monoclinic
_symmetry_space_group_name_Hall '-P 2yn'
_symmetry_space_group_name_H-M 'P 1 21/n 1'
_atom_sites_solution_hydrogens geom
_atom_sites_solution_primary direct
_atom_sites_solution_secondary difmap
_audit_creation_method SHELXL-97
_cell_angle_alpha 90
_cell_angle_beta 119.005(4)
_cell_angle_gamma 90
_cell_formula_units_Z 2
_cell_length_a 11.7288(10)
_cell_length_b 20.790(2)
_cell_length_c 12.0788(11)
_cell_measurement_reflns_used 10751
_cell_measurement_temperature 115
_cell_measurement_theta_max 35.0
_cell_measurement_theta_min 2.5
_cell_volume 2575.9(4)
_computing_cell_refinement 'HKL Scalepack (Otwinowski & Minor 1997)'
_computing_data_collection 'COLLECT (Nonius, 2000)'
_computing_data_reduction 'HKL Denzo and Scalepack (Otwinowski & Minor 1997)'
_computing_molecular_graphics 'ORTEP-3 for Windows (Farrugia, 1997)'
_computing_publication_material 'SHELXL-97 (Sheldrick, 1997)'
_computing_structure_refinement 'SHELXL-97 (Sheldrick, 1997)'
_computing_structure_solution 'SIR97 (Altomare  et al., 1999)'
_diffrn_ambient_temperature 115
_diffrn_measured_fraction_theta_full 0.997
_diffrn_measured_fraction_theta_max 0.966
_diffrn_measurement_device 'KappaCCD (with Oxford Cryostream)'
_diffrn_measurement_method ' \w scans with \k offsets'
_diffrn_radiation_monochromator graphite
_diffrn_radiation_source 'fine-focus sealed tube'
_diffrn_radiation_type MoK\a
_diffrn_radiation_wavelength 0.71073
_diffrn_reflns_av_R_equivalents 0.024
_diffrn_reflns_av_sigmaI/netI 0.0323
_diffrn_reflns_limit_h_max 18
_diffrn_reflns_limit_h_min -18
_diffrn_reflns_limit_k_max 33
_diffrn_reflns_limit_k_min -33
_diffrn_reflns_limit_l_max 19
_diffrn_reflns_limit_l_min -19
_diffrn_reflns_number 62001
_diffrn_reflns_theta_full 25.0
_diffrn_reflns_theta_max 35.0
_diffrn_reflns_theta_min 2.7
_diffrn_standards_decay_% <2
_diffrn_standards_number 0
_exptl_absorpt_coefficient_mu 1.496
_exptl_absorpt_correction_T_max 0.774
_exptl_absorpt_correction_T_min 0.586
_exptl_absorpt_correction_type multi-scan
_exptl_absorpt_process_details 'HKL Scalepack (Otwinowski & Minor 1997)'
_exptl_crystal_colour green-brown
_exptl_crystal_density_diffrn 1.582
_exptl_crystal_description prism
_exptl_crystal_F_000 1240
_exptl_crystal_size_max 0.40
_exptl_crystal_size_mid 0.30
_exptl_crystal_size_min 0.18
_refine_diff_density_max 0.71
_refine_diff_density_min -0.80
_refine_diff_density_rms 0.071
_refine_ls_extinction_coef 0.0016(3)
_refine_ls_extinction_expression Fc^*^=kFc[1+0.001xFc^2^\l^3^/sin(2\q)]^-1/4^
_refine_ls_extinction_method SHELXL
_refine_ls_goodness_of_fit_ref 1.029
_refine_ls_hydrogen_treatment constr
_refine_ls_matrix_type full
_refine_ls_number_parameters 294
_refine_ls_number_reflns 10919
_refine_ls_number_restraints 0
_refine_ls_restrained_S_all 1.029
_refine_ls_R_factor_all 0.052
_refine_ls_R_factor_gt 0.036
_refine_ls_shift/su_max 0.002
_refine_ls_shift/su_mean 0.000
_refine_ls_structure_factor_coef Fsqd
_refine_ls_weighting_details 'calc w=1/[\s^2^(Fo^2^)+(0.0401P)^2^+1.2025P] where P=(Fo^2^+2Fc^2^)/3'
_refine_ls_weighting_scheme calc
_refine_ls_wR_factor_gt 0.088
_refine_ls_wR_factor_ref 0.094
_reflns_number_gt 8596
_reflns_number_total 10919
_reflns_threshold_expression I>2\s(I)
_cod_data_source_file ic101641r_si_002_2.cif
_cod_data_source_block compound_4
_cod_original_sg_symbol_H-M 'P 21/n '
_cod_database_code 4324736

loop_
_symmetry_equiv_pos_as_xyz
'x, y, z'
'-x+1/2, y+1/2, -z+1/2'
'-x, -y, -z'
'x-1/2, -y-1/2, z-1/2'

loop_
_atom_site_label
_atom_site_type_symbol
_atom_site_fract_x
_atom_site_fract_y
_atom_site_fract_z
_atom_site_U_iso_or_equiv
_atom_site_adp_type
_atom_site_occupancy
_atom_site_symmetry_multiplicity
_atom_site_calc_flag
_atom_site_refinement_flags
Cu1 Cu 0.518407(16) 0.391034(8) 0.513779(15) 0.01678(4) Uani 1 1 d .
O1 O 0.69690(10) 0.39673(5) 0.63943(10) 0.02158(19) Uani 1 1 d .
O2 O 0.46623(10) 0.38824(5) 0.63982(9) 0.02147(19) Uani 1 1 d .
O3 O 0.66005(9) 0.61229(5) 0.60983(9) 0.02090(18) Uani 1 1 d .
O4 O 0.42869(10) 0.60631(5) 0.61177(10) 0.02197(19) Uani 1 1 d .
C1 C 0.88391(14) 0.42754(8) 0.82426(15) 0.0271(3) Uani 1 1 d .
H1A H 0.9235 0.3848 0.8500 0.041 Uiso 1 1 calc R
H1B H 0.9077 0.4539 0.8997 0.041 Uiso 1 1 calc R
H1C H 0.9156 0.4482 0.7714 0.041 Uiso 1 1 calc R
C2 C 0.73784(13) 0.42095(6) 0.75001(13) 0.0189(2) Uani 1 1 d .
C3 C 0.65859(12) 0.43699(6) 0.80382(12) 0.0171(2) Uani 1 1 d .
C4 C 0.52994(13) 0.41303(6) 0.75008(13) 0.0193(2) Uani 1 1 d .
C5 C 0.45820(15) 0.41179(9) 0.82485(15) 0.0301(3) Uani 1 1 d .
H5A H 0.3677 0.4253 0.7706 0.045 Uiso 1 1 calc R
H5B H 0.5005 0.4412 0.8969 0.045 Uiso 1 1 calc R
H5C H 0.4597 0.3681 0.8558 0.045 Uiso 1 1 calc R
C6 C 0.85468(14) 0.59552(8) 0.79722(14) 0.0256(3) Uani 1 1 d .
H6A H 0.8897 0.5706 0.7516 0.038 Uiso 1 1 calc R
H6B H 0.8854 0.5769 0.8815 0.038 Uiso 1 1 calc R
H6C H 0.8844 0.6402 0.8056 0.038 Uiso 1 1 calc R
C7 C 0.70806(13) 0.59369(6) 0.72501(12) 0.0181(2) Uani 1 1 d .
C8 C 0.63480(13) 0.57545(6) 0.78430(12) 0.0173(2) Uani 1 1 d .
C9 C 0.49993(13) 0.58853(6) 0.72690(13) 0.0193(2) Uani 1 1 d .
C10 C 0.42814(15) 0.58535(9) 0.80152(15) 0.0293(3) Uani 1 1 d .
H10A H 0.4153 0.6290 0.8242 0.044 Uiso 1 1 calc R
H10B H 0.4791 0.5602 0.8788 0.044 Uiso 1 1 calc R
H10C H 0.3432 0.5648 0.7502 0.044 Uiso 1 1 calc R
C11 C 0.71326(12) 0.47672(6) 0.92214(12) 0.0176(2) Uani 1 1 d .
C12 C 0.70132(12) 0.54423(6) 0.91214(12) 0.0172(2) Uani 1 1 d .
C13 C 0.75151(14) 0.58110(7) 1.02304(13) 0.0223(2) Uani 1 1 d .
H13 H 0.7430 0.6266 1.0169 0.027 Uiso 1 1 calc R
C14 C 0.81322(14) 0.55250(8) 1.14142(13) 0.0245(3) Uani 1 1 d .
H14 H 0.8468 0.5783 1.2155 0.029 Uiso 1 1 calc R
C15 C 0.82598(14) 0.48609(8) 1.15172(13) 0.0253(3) Uani 1 1 d .
H15 H 0.8685 0.4663 1.2328 0.030 Uiso 1 1 calc R
C16 C 0.77611(14) 0.44841(7) 1.04244(13) 0.0230(3) Uani 1 1 d .
H16 H 0.7849 0.4030 1.0498 0.028 Uiso 1 1 calc R
Cl1 Cl 0.87482(4) 0.746351(19) 0.98197(5) 0.03437(9) Uani 1 1 d .
Cl2 Cl 0.72577(4) 0.76015(2) 1.11455(4) 0.03531(9) Uani 1 1 d .
Cl3 Cl 0.59316(4) 0.75882(2) 0.84046(4) 0.03916(10) Uani 1 1 d .
Cl4 Cl 1.37475(5) 0.76393(3) 0.97790(6) 0.04905(13) Uani 1 1 d .
Cl5 Cl 1.10185(5) 0.73125(2) 0.83919(5) 0.04117(10) Uani 1 1 d .
Cl6 Cl 1.23705(6) 0.73079(2) 1.11335(5) 0.04386(11) Uani 1 1 d .
C1S C 0.73595(14) 0.78179(7) 0.97820(15) 0.0247(3) Uani 1 1 d .
H1S H 0.7448 0.8296 0.9774 0.030 Uiso 1 1 calc R
C2S C 1.22454(14) 0.76785(7) 0.97702(15) 0.0249(3) Uani 1 1 d .
H2S H 1.2012 0.8141 0.9772 0.030 Uiso 1 1 calc R
C3S C 1.0155(2) 0.56551(10) 0.49282(17) 0.0400(4) Uani 1 1 d .
H3S H 1.0264 0.6105 0.4880 0.048 Uiso 1 1 calc R
C4S C 0.90642(19) 0.54218(10) 0.49555(16) 0.0398(4) Uani 1 1 d .
H4S H 0.8422 0.5711 0.4923 0.048 Uiso 1 1 calc R
C5S C 0.89093(19) 0.47667(11) 0.50296(16) 0.0396(4) Uani 1 1 d .
H5S H 0.8162 0.4606 0.5052 0.047 Uiso 1 1 calc R

loop_
_atom_site_aniso_label
_atom_site_aniso_U_11
_atom_site_aniso_U_22
_atom_site_aniso_U_33
_atom_site_aniso_U_23
_atom_site_aniso_U_13
_atom_site_aniso_U_12
Cu1 0.01529(8) 0.02061(7) 0.01457(8) 0.00063(5) 0.00734(6) -0.00033(5)
O1 0.0166(4) 0.0304(5) 0.0178(4) -0.0042(4) 0.0085(4) 0.0000(4)
O2 0.0178(4) 0.0311(5) 0.0170(4) -0.0039(4) 0.0095(4) -0.0055(4)
O3 0.0164(4) 0.0299(5) 0.0163(4) 0.0027(3) 0.0079(4) -0.0021(4)
O4 0.0171(4) 0.0324(5) 0.0171(4) 0.0055(4) 0.0089(4) 0.0044(4)
C1 0.0153(6) 0.0405(8) 0.0239(7) -0.0044(6) 0.0082(5) -0.0013(5)
C2 0.0168(5) 0.0217(5) 0.0187(6) 0.0010(4) 0.0089(5) -0.0002(4)
C3 0.0165(5) 0.0199(5) 0.0140(5) 0.0006(4) 0.0066(5) -0.0002(4)
C4 0.0177(6) 0.0239(5) 0.0176(6) 0.0008(4) 0.0095(5) -0.0005(4)
C5 0.0239(7) 0.0481(9) 0.0244(7) -0.0069(6) 0.0165(6) -0.0092(6)
C6 0.0168(6) 0.0384(7) 0.0203(6) 0.0019(5) 0.0078(5) -0.0027(5)
C7 0.0166(5) 0.0213(5) 0.0157(6) -0.0006(4) 0.0071(5) -0.0013(4)
C8 0.0172(5) 0.0198(5) 0.0147(5) 0.0000(4) 0.0077(5) -0.0007(4)
C9 0.0182(6) 0.0226(5) 0.0181(6) 0.0021(4) 0.0095(5) 0.0010(4)
C10 0.0213(7) 0.0486(9) 0.0223(7) 0.0086(6) 0.0138(6) 0.0064(6)
C11 0.0145(5) 0.0234(5) 0.0139(5) 0.0016(4) 0.0062(4) 0.0000(4)
C12 0.0143(5) 0.0235(5) 0.0135(5) -0.0003(4) 0.0065(4) -0.0006(4)
C13 0.0201(6) 0.0278(6) 0.0186(6) -0.0046(5) 0.0091(5) -0.0031(5)
C14 0.0168(6) 0.0423(8) 0.0141(6) -0.0055(5) 0.0071(5) -0.0047(5)
C15 0.0170(6) 0.0439(8) 0.0129(6) 0.0034(5) 0.0056(5) -0.0004(5)
C16 0.0205(6) 0.0299(6) 0.0163(6) 0.0055(5) 0.0071(5) 0.0018(5)
Cl1 0.0328(2) 0.03022(17) 0.0497(2) -0.00023(16) 0.02761(19) 0.00210(14)
Cl2 0.0398(2) 0.0428(2) 0.0309(2) -0.00059(16) 0.02319(18) -0.00555(17)
Cl3 0.0313(2) 0.0494(2) 0.0311(2) -0.00582(17) 0.01064(17) -0.01192(17)
Cl4 0.0286(2) 0.0589(3) 0.0687(4) -0.0047(2) 0.0307(2) -0.00101(19)
Cl5 0.0332(2) 0.0421(2) 0.0375(2) -0.00510(17) 0.00870(19) -0.00494(17)
Cl6 0.0603(3) 0.0373(2) 0.0389(2) 0.01075(17) 0.0280(2) 0.0053(2)
C1S 0.0228(6) 0.0273(6) 0.0276(7) -0.0026(5) 0.0151(6) -0.0034(5)
C2S 0.0219(6) 0.0250(6) 0.0299(7) 0.0020(5) 0.0142(6) 0.0019(5)
C3S 0.0483(11) 0.0396(9) 0.0256(8) 0.0020(6) 0.0126(8) -0.0095(8)
C4S 0.0376(9) 0.0528(11) 0.0226(8) 0.0028(7) 0.0095(7) 0.0050(8)
C5S 0.0347(9) 0.0577(11) 0.0227(8) 0.0028(7) 0.0110(7) -0.0123(8)

loop_
_atom_type_symbol
_atom_type_description
_atom_type_scat_dispersion_real
_atom_type_scat_dispersion_imag
_atom_type_scat_source
C C 0.0033 0.0016 'International Tables Vol C Tables 4.2.6.8 and 6.1.1.4'
H H 0.0000 0.0000 'International Tables Vol C Tables 4.2.6.8 and 6.1.1.4'
Cl Cl 0.1484 0.1585 'International Tables Vol C Tables 4.2.6.8 and 6.1.1.4'
Cu Cu 0.3201 1.2651 'International Tables Vol C Tables 4.2.6.8 and 6.1.1.4'
O O 0.0106 0.0060 'International Tables Vol C Tables 4.2.6.8 and 6.1.1.4'

loop_
_geom_angle_atom_site_label_1
_geom_angle_atom_site_label_2
_geom_angle_atom_site_label_3
_geom_angle
_geom_angle_site_symmetry_1
_geom_angle_site_symmetry_3
O3 Cu1 O2 88.18(4) 3_666 .
O3 Cu1 O4 92.04(4) 3_666 3_666
O2 Cu1 O4 179.75(5) . 3_666
O3 Cu1 O1 178.36(4) 3_666 .
O2 Cu1 O1 91.15(4) . .
O4 Cu1 O1 88.63(4) 3_666 .
C2 O1 Cu1 124.51(9) . .
C4 O2 Cu1 124.82(9) . .
C7 O3 Cu1 125.52(9) . 3_666
C9 O4 Cu1 125.58(9) . 3_666
C2 C1 H1A 109.5 . .
C2 C1 H1B 109.5 . .
H1A C1 H1B 109.5 . .
C2 C1 H1C 109.5 . .
H1A C1 H1C 109.5 . .
H1B C1 H1C 109.5 . .
O1 C2 C3 125.15(12) . .
O1 C2 C1 113.53(12) . .
C3 C2 C1 121.22(12) . .
C2 C3 C4 120.08(12) . .
C2 C3 C11 119.84(11) . .
C4 C3 C11 120.00(11) . .
O2 C4 C3 125.13(12) . .
O2 C4 C5 113.85(12) . .
C3 C4 C5 120.93(12) . .
C4 C5 H5A 109.5 . .
C4 C5 H5B 109.5 . .
H5A C5 H5B 109.5 . .
C4 C5 H5C 109.5 . .
H5A C5 H5C 109.5 . .
H5B C5 H5C 109.5 . .
C7 C6 H6A 109.5 . .
C7 C6 H6B 109.5 . .
H6A C6 H6B 109.5 . .
C7 C6 H6C 109.5 . .
H6A C6 H6C 109.5 . .
H6B C6 H6C 109.5 . .
O3 C7 C8 125.22(12) . .
O3 C7 C6 113.50(11) . .
C8 C7 C6 121.23(12) . .
C7 C8 C9 120.79(12) . .
C7 C8 C12 119.89(11) . .
C9 C8 C12 119.27(11) . .
O4 C9 C8 125.05(12) . .
O4 C9 C10 113.78(12) . .
C8 C9 C10 121.12(12) . .
C9 C10 H10A 109.5 . .
C9 C10 H10B 109.5 . .
H10A C10 H10B 109.5 . .
C9 C10 H10C 109.5 . .
H10A C10 H10C 109.5 . .
H10B C10 H10C 109.5 . .
C16 C11 C12 119.18(12) . .
C16 C11 C3 121.61(12) . .
C12 C11 C3 119.21(11) . .
C13 C12 C11 118.97(12) . .
C13 C12 C8 121.04(12) . .
C11 C12 C8 119.99(11) . .
C14 C13 C12 121.27(13) . .
C14 C13 H13 119.4 . .
C12 C13 H13 119.4 . .
C13 C14 C15 119.95(13) . .
C13 C14 H14 120.0 . .
C15 C14 H14 120.0 . .
C14 C15 C16 119.72(13) . .
C14 C15 H15 120.1 . .
C16 C15 H15 120.1 . .
C15 C16 C11 120.89(13) . .
C15 C16 H16 119.6 . .
C11 C16 H16 119.6 . .
Cl3 C1S Cl2 110.41(8) . .
Cl3 C1S Cl1 110.71(8) . .
Cl2 C1S Cl1 110.35(9) . .
Cl3 C1S H1S 108.4 . .
Cl2 C1S H1S 108.4 . .
Cl1 C1S H1S 108.4 . .
Cl6 C2S Cl4 110.21(8) . .
Cl6 C2S Cl5 110.79(8) . .
Cl4 C2S Cl5 110.05(9) . .
Cl6 C2S H2S 108.6 . .
Cl4 C2S H2S 108.6 . .
Cl5 C2S H2S 108.6 . .
C4S C3S C5S 120.13(18) . 3_766
C4S C3S H3S 119.9 . .
C5S C3S H3S 119.9 3_766 .
C5S C4S C3S 119.93(19) . .
C5S C4S H4S 120.0 . .
C3S C4S H4S 120.0 . .
C4S C5S C3S 119.95(18) . 3_766
C4S C5S H5S 120.0 . .
C3S C5S H5S 120.0 3_766 .

loop_
_geom_bond_atom_site_label_1
_geom_bond_atom_site_label_2
_geom_bond_distance
_geom_bond_site_symmetry_2
Cu1 O3 1.8932(10) 3_666
Cu1 O2 1.8972(10) .
Cu1 O4 1.8974(10) 3_666
Cu1 O1 1.9023(10) .
O1 C2 1.2829(16) .
O2 C4 1.2777(17) .
O3 C7 1.2816(16) .
O3 Cu1 1.8932(10) 3_666
O4 C9 1.2814(16) .
O4 Cu1 1.8974(10) 3_666
C1 C2 1.5060(19) .
C1 H1A 0.9800 .
C1 H1B 0.9800 .
C1 H1C 0.9800 .
C2 C3 1.4084(18) .
C3 C4 1.4130(18) .
C3 C11 1.4991(18) .
C4 C5 1.5037(19) .
C5 H5A 0.9800 .
C5 H5B 0.9800 .
C5 H5C 0.9800 .
C6 C7 1.505(2) .
C6 H6A 0.9800 .
C6 H6B 0.9800 .
C6 H6C 0.9800 .
C7 C8 1.4113(18) .
C8 C9 1.4119(18) .
C8 C12 1.4986(18) .
C9 C10 1.5040(19) .
C10 H10A 0.9800 .
C10 H10B 0.9800 .
C10 H10C 0.9800 .
C11 C16 1.4009(18) .
C11 C12 1.4099(18) .
C12 C13 1.4013(18) .
C13 C14 1.385(2) .
C13 H13 0.9500 .
C14 C15 1.388(2) .
C14 H14 0.9500 .
C15 C16 1.396(2) .
C15 H15 0.9500 .
C16 H16 0.9500 .
Cl1 C1S 1.7680(15) .
Cl2 C1S 1.7664(15) .
Cl3 C1S 1.7603(16) .
Cl4 C2S 1.7586(15) .
Cl5 C2S 1.7602(16) .
Cl6 C2S 1.7585(16) .
C1S H1S 1.0000 .
C2S H2S 1.0000 .
C3S C4S 1.384(3) .
C3S C5S 1.386(3) 3_766
C3S H3S 0.9500 .
C4S C5S 1.383(3) .
C4S H4S 0.9500 .
C5S C3S 1.386(3) 3_766
C5S H5S 0.9500 .

loop_
_geom_torsion_atom_site_label_1
_geom_torsion_atom_site_label_2
_geom_torsion_atom_site_label_3
_geom_torsion_atom_site_label_4
_geom_torsion
_geom_torsion_site_symmetry_1
_geom_torsion_site_symmetry_4
O3 Cu1 O1 C2 38.5(16) 3_666 .
O2 Cu1 O1 C2 -27.43(11) . .
O4 Cu1 O1 C2 152.67(11) 3_666 .
O3 Cu1 O2 C4 -151.18(11) 3_666 .
O4 Cu1 O2 C4 53(12) 3_666 .
O1 Cu1 O2 C4 27.32(11) . .
Cu1 O1 C2 C3 11.37(19) . .
Cu1 O1 C2 C1 -172.27(10) . .
O1 C2 C3 C4 15.3(2) . .
C1 C2 C3 C4 -160.81(13) . .
O1 C2 C3 C11 -167.88(12) . .
C1 C2 C3 C11 16.02(19) . .
Cu1 O2 C4 C3 -11.07(19) . .
Cu1 O2 C4 C5 172.11(10) . .
C2 C3 C4 O2 -15.5(2) . .
C11 C3 C4 O2 167.65(12) . .
C2 C3 C4 C5 161.09(14) . .
C11 C3 C4 C5 -15.74(19) . .
Cu1 O3 C7 C8 -8.86(19) 3_666 .
Cu1 O3 C7 C6 173.74(9) 3_666 .
O3 C7 C8 C9 -12.8(2) . .
C6 C7 C8 C9 164.44(13) . .
O3 C7 C8 C12 169.76(12) . .
C6 C7 C8 C12 -13.03(19) . .
Cu1 O4 C9 C8 8.3(2) 3_666 .
Cu1 O4 C9 C10 -174.47(10) 3_666 .
C7 C8 C9 O4 13.0(2) . .
C12 C8 C9 O4 -169.48(12) . .
C7 C8 C9 C10 -164.00(13) . .
C12 C8 C9 C10 13.50(19) . .
C2 C3 C11 C16 -88.86(16) . .
C4 C3 C11 C16 87.97(16) . .
C2 C3 C11 C12 91.04(15) . .
C4 C3 C11 C12 -92.12(15) . .
C16 C11 C12 C13 -0.69(19) . .
C3 C11 C12 C13 179.40(12) . .
C16 C11 C12 C8 179.80(12) . .
C3 C11 C12 C8 -0.11(18) . .
C7 C8 C12 C13 90.33(16) . .
C9 C8 C12 C13 -87.19(16) . .
C7 C8 C12 C11 -90.17(15) . .
C9 C8 C12 C11 92.31(15) . .
C11 C12 C13 C14 0.6(2) . .
C8 C12 C13 C14 -179.91(12) . .
C12 C13 C14 C15 -0.2(2) . .
C13 C14 C15 C16 -0.2(2) . .
C14 C15 C16 C11 0.0(2) . .
C12 C11 C16 C15 0.4(2) . .
C3 C11 C16 C15 -179.71(12) . .
C5S C3S C4S C5S 0.2(3) 3_766 .
C3S C4S C5S C3S -0.2(3) . 3_766
